data_4061502
loop_
_publ_author_name
'Lee, Hon Man'
'Chiu, Ping Ling'

_journal_name_full Organometallics
_journal_paper_doi 10.1021/om050224w
_journal_year 2005
_chemical_formula_moiety '8(C19 H18 Br N6 Ni), H8 O4, 8(Br)'
_chemical_formula_sum 'C152 H152 Br16 N48 Ni8 O4'
_chemical_formula_weight 4463.46
_space_group_IT_number 15
_symmetry_cell_setting monoclinic
_symmetry_space_group_name_Hall '-C 2yc'
_symmetry_space_group_name_H-M 'C 1 2/c 1'
_cell_angle_alpha 90.00
_cell_angle_beta 96.875(2)
_cell_angle_gamma 90.00
_cell_formula_units_Z 1
_cell_length_a 24.0943(9)
_cell_length_b 11.2364(5)
_cell_length_c 15.5936(6)
_cell_measurement_temperature 150(2)
_cell_volume 4191.3(3)
_diffrn_ambient_temperature 150(2)
_exptl_crystal_density_diffrn 1.768
_cod_original_sg_symbol_H-M 'C 2/c'
_cod_database_code 4061502

loop_
_symmetry_equiv_pos_as_xyz
'x, y, z'
'-x, y, -z+1/2'
'x+1/2, y+1/2, z'
'-x+1/2, y+1/2, -z+1/2'
'-x, -y, -z'
'x, -y, z-1/2'
'-x+1/2, -y+1/2, -z'
'x+1/2, -y+1/2, z-1/2'

loop_
_atom_site_label
_atom_site_type_symbol
_atom_site_fract_x
_atom_site_fract_y
_atom_site_fract_z
_atom_site_U_iso_or_equiv
_atom_site_adp_type
_atom_site_occupancy
_atom_site_symmetry_multiplicity
_atom_site_calc_flag
_atom_site_refinement_flags
_atom_site_disorder_assembly
_atom_site_disorder_group
Br1 Br 0.35576(2) 0.01695(6) 0.30656(4) 0.03638(17) Uani 1 1 d . . .
Br2 Br 0.41897(3) 0.63015(8) 0.32215(4) 0.0520(2) Uani 1 1 d . . .
Ni1 Ni 0.33896(3) 0.08883(6) 0.48731(4) 0.02722(17) Uani 1 1 d . . .
N1 N 0.23311(19) 0.1265(5) 0.3872(3) 0.0397(12) Uani 1 1 d . . .
N2 N 0.2835(2) 0.2843(5) 0.3890(3) 0.0379(12) Uani 1 1 d . . .
N3 N 0.3716(2) 0.3349(4) 0.4651(3) 0.0315(10) Uani 1 1 d . . .
N4 N 0.41785(17) 0.2486(4) 0.5723(3) 0.0264(8) Uani 1 1 d . . .
N5 N 0.40480(16) -0.0001(4) 0.5375(3) 0.0242(8) Uani 1 1 d . . .
N6 N 0.28612(18) -0.0354(5) 0.5168(3) 0.0334(11) Uani 1 1 d . . .
C1 C 0.2827(2) 0.1735(6) 0.4214(4) 0.0344(13) Uani 1 1 d . . .
C2 C 0.2036(3) 0.2081(8) 0.3321(4) 0.0494(19) Uani 1 1 d . . .
H2 H 0.1680 0.1962 0.2999 0.059 Uiso 1 1 calc R . .
C3 C 0.2344(3) 0.3049(7) 0.3331(4) 0.0476(18) Uani 1 1 d . . .
H3 H 0.2251 0.3760 0.3016 0.057 Uiso 1 1 calc R . .
C4 C 0.3331(3) 0.3545(6) 0.3864(4) 0.0407(14) Uani 1 1 d . . .
H4A H 0.3230 0.4398 0.3814 0.049 Uiso 1 1 calc R . .
H4B H 0.3515 0.3320 0.3353 0.049 Uiso 1 1 calc R . .
C5 C 0.3781(2) 0.2300(5) 0.5051(3) 0.0274(10) Uani 1 1 d . . .
C6 C 0.4086(3) 0.4206(5) 0.5038(4) 0.0370(12) Uani 1 1 d . . .
H6 H 0.4130 0.5004 0.4857 0.044 Uiso 1 1 calc R . .
C7 C 0.4370(2) 0.3648(5) 0.5730(4) 0.0341(12) Uani 1 1 d . . .
H7 H 0.4647 0.3991 0.6140 0.041 Uiso 1 1 calc R . .
C8 C 0.4360(2) 0.1601(5) 0.6387(3) 0.0298(11) Uani 1 1 d . . .
H8A H 0.4073 0.1523 0.6788 0.036 Uiso 1 1 calc R . .
H8B H 0.4712 0.1867 0.6724 0.036 Uiso 1 1 calc R . .
C9 C 0.44484(19) 0.0420(5) 0.5981(3) 0.0254(10) Uani 1 1 d . . .
C10 C 0.4926(2) -0.0252(6) 0.6240(3) 0.0318(11) Uani 1 1 d . . .
H10 H 0.5200 0.0041 0.6677 0.038 Uiso 1 1 calc R . .
C11 C 0.5001(2) -0.1344(6) 0.5861(4) 0.0381(13) Uani 1 1 d . . .
H11 H 0.5330 -0.1797 0.6024 0.046 Uiso 1 1 calc R . .
C12 C 0.4591(2) -0.1764(5) 0.5245(4) 0.0318(11) Uani 1 1 d . . .
H12 H 0.4627 -0.2521 0.4987 0.038 Uiso 1 1 calc R . .
C13 C 0.4126(2) -0.1065(5) 0.5009(3) 0.0272(10) Uani 1 1 d . . .
H13 H 0.3850 -0.1346 0.4569 0.033 Uiso 1 1 calc R . .
C14 C 0.2985(2) -0.0859(6) 0.5939(4) 0.0359(13) Uani 1 1 d . . .
H14 H 0.3341 -0.0701 0.6250 0.043 Uiso 1 1 calc R . .
C15 C 0.2623(3) -0.1604(6) 0.6311(4) 0.0412(14) Uani 1 1 d . . .
H15 H 0.2730 -0.1949 0.6862 0.049 Uiso 1 1 calc R . .
C16 C 0.2104(3) -0.1836(6) 0.5870(5) 0.0472(17) Uani 1 1 d . . .
H16 H 0.1845 -0.2337 0.6111 0.057 Uiso 1 1 calc R . .
C17 C 0.1971(3) -0.1324(7) 0.5075(5) 0.0474(17) Uani 1 1 d . . .
H17 H 0.1618 -0.1479 0.4753 0.057 Uiso 1 1 calc R . .
C18 C 0.2347(2) -0.0588(7) 0.4744(4) 0.0400(14) Uani 1 1 d . . .
C19 C 0.2207(2) -0.0010(7) 0.3875(4) 0.0449(17) Uani 1 1 d . . .
H19A H 0.2419 -0.0412 0.3453 0.054 Uiso 1 1 calc R . .
H19B H 0.1804 -0.0127 0.3682 0.054 Uiso 1 1 calc R . .
O1 O 0.4100(19) 0.345(3) 0.210(3) 0.18(2) Uiso 0.25 1 d PD A 1
H1A H 0.4196 0.3809 0.1598 0.050 Uiso 0.25 1 d PD B 1
H1B H 0.3861 0.4089 0.2091 0.050 Uiso 0.25 1 d PD C 1
O2 O 0.4117(7) 0.275(2) 0.202(3) 0.118(13) Uiso 0.25 1 d PD D 2
H2A H 0.4335 0.3408 0.2111 0.050 Uiso 0.25 1 d PD E 2
H2B H 0.3762 0.2928 0.1919 0.050 Uiso 0.25 1 d PD F 2

loop_
_atom_site_aniso_label
_atom_site_aniso_U_11
_atom_site_aniso_U_22
_atom_site_aniso_U_33
_atom_site_aniso_U_23
_atom_site_aniso_U_13
_atom_site_aniso_U_12
Br1 0.0271(3) 0.0553(4) 0.0244(3) -0.0096(2) -0.00633(19) 0.0095(2)
Br2 0.0286(3) 0.0926(6) 0.0343(4) 0.0152(3) 0.0022(2) 0.0048(3)
Ni1 0.0160(3) 0.0412(4) 0.0230(3) -0.0044(3) -0.0036(2) 0.0038(2)
N1 0.021(2) 0.072(4) 0.024(2) -0.013(2) -0.0044(16) 0.014(2)
N2 0.034(2) 0.058(3) 0.019(2) -0.008(2) -0.0052(17) 0.025(2)
N3 0.034(2) 0.038(2) 0.021(2) -0.0022(18) -0.0020(17) 0.0079(19)
N4 0.0220(19) 0.035(2) 0.021(2) -0.0012(17) -0.0010(14) 0.0035(16)
N5 0.0165(17) 0.036(2) 0.020(2) 0.0042(16) -0.0011(14) -0.0001(15)
N6 0.0185(19) 0.053(3) 0.028(2) -0.019(2) 0.0031(16) -0.0036(19)
C1 0.022(2) 0.057(4) 0.023(3) -0.013(2) -0.0052(18) 0.012(2)
C2 0.029(3) 0.091(6) 0.024(3) -0.017(3) -0.010(2) 0.028(3)
C3 0.041(3) 0.079(5) 0.021(3) -0.005(3) -0.003(2) 0.037(4)
C4 0.054(4) 0.045(3) 0.021(3) 0.000(2) -0.006(2) 0.017(3)
C5 0.024(2) 0.037(3) 0.020(2) -0.0054(19) -0.0013(17) 0.0080(19)
C6 0.040(3) 0.032(3) 0.038(3) 0.000(2) 0.000(2) 0.003(2)
C7 0.027(3) 0.038(3) 0.037(3) -0.005(2) 0.001(2) 0.000(2)
C8 0.026(2) 0.043(3) 0.018(2) 0.001(2) -0.0046(17) 0.002(2)
C9 0.017(2) 0.041(3) 0.018(2) 0.0062(19) 0.0007(15) -0.0038(18)
C10 0.024(2) 0.052(3) 0.019(2) 0.008(2) -0.0022(17) 0.002(2)
C11 0.028(3) 0.053(4) 0.034(3) 0.016(3) 0.004(2) 0.012(2)
C12 0.031(3) 0.040(3) 0.024(3) 0.006(2) 0.0039(19) 0.005(2)
C13 0.025(2) 0.034(3) 0.022(2) 0.0035(19) 0.0038(17) -0.0021(19)
C14 0.027(3) 0.053(3) 0.029(3) -0.010(2) 0.008(2) -0.010(2)
C15 0.040(3) 0.051(4) 0.035(3) -0.013(3) 0.016(2) -0.012(3)
C16 0.036(3) 0.051(4) 0.059(4) -0.023(3) 0.025(3) -0.014(3)
C17 0.024(3) 0.062(4) 0.057(4) -0.030(3) 0.009(3) -0.008(3)
C18 0.019(2) 0.064(4) 0.037(3) -0.024(3) 0.004(2) -0.002(2)
C19 0.021(2) 0.075(5) 0.038(3) -0.025(3) -0.003(2) 0.000(3)

loop_
_geom_bond_atom_site_label_1
_geom_bond_atom_site_label_2
_geom_bond_distance
_geom_bond_site_symmetry_2
_geom_bond_publ_flag
Ni1 C5 1.850(6) . ?
Ni1 C1 1.862(5) . ?
Ni1 N5 1.957(4) . ?
Ni1 N6 1.980(5) . ?
N1 C1 1.356(7) . ?
N1 C2 1.392(8) . ?
N1 C19 1.463(9) . ?
N2 C1 1.344(9) . ?
N2 C3 1.403(7) . ?
N2 C4 1.437(9) . ?
N3 C5 1.334(7) . ?
N3 C6 1.400(8) . ?
N3 C4 1.463(7) . ?
N4 C5 1.349(6) . ?
N4 C7 1.385(8) . ?
N4 C8 1.464(7) . ?
N5 C13 1.348(7) . ?
N5 C9 1.352(6) . ?
N6 C14 1.331(8) . ?
N6 C18 1.358(7) . ?
C2 C3 1.316(12) . ?
C2 H2 0.9500 . ?
C3 H3 0.9500 . ?
C4 H4A 0.9900 . ?
C4 H4B 0.9900 . ?
C6 C7 1.358(9) . ?
C6 H6 0.9500 . ?
C7 H7 0.9500 . ?
C8 C9 1.497(8) . ?
C8 H8A 0.9900 . ?
C8 H8B 0.9900 . ?
C9 C10 1.395(7) . ?
C10 C11 1.383(9) . ?
C10 H10 0.9500 . ?
C11 C12 1.376(8) . ?
C11 H11 0.9500 . ?
C12 C13 1.382(7) . ?
C12 H12 0.9500 . ?
C13 H13 0.9500 . ?
C14 C15 1.387(8) . ?
C14 H14 0.9500 . ?
C15 C16 1.377(10) . ?
C15 H15 0.9500 . ?
C16 C17 1.368(12) . ?
C16 H16 0.9500 . ?
C17 C18 1.373(10) . ?
C17 H17 0.9500 . ?
C18 C19 1.505(10) . ?
C19 H19A 0.9900 . ?
C19 H19B 0.9900 . ?
O1 H1A 0.9331 . ?
O1 H1B 0.9218 . ?
O2 H2A 0.9041 . ?
O2 H2B 0.8729 . ?
